data_7713522
loop_
_publ_author_name
'Fan, Rong'
'Wei , Jing-Chen'
'Xu, Bing-Bing'
'Jin, Nan'
'Gong, Xiao-Yi'
'Qin, Xiuying'

_publ_section_title
;
 A novel chiral oxazoline copper(&#x2161;)-based complex inhibits ovarian
 cancer growth in vitro and vivo by regulating VEGF/VEGFR2 downstream
 signaling pathways and apoptosis factors
;
_journal_name_full 'Dalton Transactions'
_journal_paper_doi 10.1039/D3DT01648J
_journal_year 2023
_chemical_absolute_configuration S
_chemical_formula_moiety '2(C26 H28 Cu N2 O6 S2)'
_chemical_formula_sum 'C52 H56 Cu2 N4 O12 S4'
_chemical_formula_weight 1184.32
_space_group_crystal_system triclinic
_space_group_IT_number 1
_space_group_name_Hall 'P 1'
_space_group_name_H-M_alt 'P 1'
_atom_sites_solution_hydrogens geom
_audit_creation_method SHELXL-2018/3
_audit_update_record
;
2023-04-09 deposited with the CCDC.	2023-07-18 downloaded from the CCDC.
;
_cell_angle_alpha 72.3194(8)
_cell_angle_beta 67.0804(11)
_cell_angle_gamma 84.0598(9)
_cell_formula_units_Z 1
_cell_length_a 10.68048(15)
_cell_length_b 11.38830(10)
_cell_length_c 12.62996(13)
_cell_measurement_reflns_used 37412
_cell_measurement_temperature 273(2)
_cell_measurement_theta_max 77.2020
_cell_measurement_theta_min 3.9470
_cell_volume 1347.91(3)
_computing_cell_refinement 'CrysAlisPro 1.171.40.84a (Rigaku OD, 2020)'
_computing_data_collection 'CrysAlisPro 1.171.40.84a (Rigaku OD, 2020)'
_computing_data_reduction 'CrysAlisPro 1.171.40.84a (Rigaku OD, 2020)'
_computing_molecular_graphics 'Olex2 (Dolomanov et al., 2009)'
_computing_publication_material 'Olex2 (Dolomanov et al., 2009)'
_computing_structure_refinement 'SHELXL-2018/3 (Sheldrick, 2018)'
_diffrn_ambient_temperature 273(2)
_diffrn_measured_fraction_theta_full 0.999
_diffrn_measured_fraction_theta_max 0.962
_diffrn_measurement_device_type 'XtaLAB Synergy, Dualflex, HyPix'
_diffrn_measurement_method '\w scans'
_diffrn_radiation_type CuK\a
_diffrn_radiation_wavelength 1.54184
_diffrn_reflns_av_R_equivalents 0.0347
_diffrn_reflns_av_unetI/netI 0.0245
_diffrn_reflns_Laue_measured_fraction_full 0.999
_diffrn_reflns_Laue_measured_fraction_max 0.962
_diffrn_reflns_limit_h_max 11
_diffrn_reflns_limit_h_min -13
_diffrn_reflns_limit_k_max 13
_diffrn_reflns_limit_k_min -14
_diffrn_reflns_limit_l_max 15
_diffrn_reflns_limit_l_min -15
_diffrn_reflns_number 42630
_diffrn_reflns_point_group_measured_fraction_full 0.973
_diffrn_reflns_point_group_measured_fraction_max 0.901
_diffrn_reflns_theta_full 67.684
_diffrn_reflns_theta_max 74.437
_diffrn_reflns_theta_min 3.968
_diffrn_source 'micro-focus sealed X-ray tube'
_exptl_absorpt_coefficient_mu 2.958
_exptl_absorpt_correction_T_max 1.00000
_exptl_absorpt_correction_T_min 0.35324
_exptl_absorpt_correction_type multi-scan
_exptl_absorpt_process_details
;
CrysAlisPro 1.171.40.84a (Rigaku Oxford Diffraction, 2020)
Empirical absorption correction using spherical harmonics,
implemented in SCALE3 ABSPACK scaling algorithm.
;
_exptl_crystal_colour green
_exptl_crystal_density_diffrn 1.459
_exptl_crystal_description columnar
_exptl_crystal_F_000 614
_refine_diff_density_max 0.668
_refine_diff_density_min -0.635
_refine_diff_density_rms 0.085
_refine_ls_abs_structure_details
;
 Classical Flack method preferred over Parsons because s.u. lower.
;
_refine_ls_abs_structure_Flack 0.03(4)
_refine_ls_extinction_method none
_refine_ls_goodness_of_fit_ref 1.003
_refine_ls_hydrogen_treatment constr
_refine_ls_matrix_type full
_refine_ls_number_parameters 690
_refine_ls_number_reflns 9946
_refine_ls_number_restraints 34
_refine_ls_restrained_S_all 1.006
_refine_ls_R_factor_all 0.0882
_refine_ls_R_factor_gt 0.0878
_refine_ls_shift/su_max 0.000
_refine_ls_shift/su_mean 0.000
_refine_ls_structure_factor_coef Fsqd
_refine_ls_weighting_details 'w=1/[\s^2^(Fo^2^)+(0.2440P)^2^+0.0250P] where P=(Fo^2^+2Fc^2^)/3'
_refine_ls_weighting_scheme calc
_refine_ls_wR_factor_gt 0.2411
_refine_ls_wR_factor_ref 0.2431
_reflns_Friedel_coverage 0.872
_reflns_Friedel_fraction_full 0.946
_reflns_Friedel_fraction_max 0.839
_reflns_number_gt 9745
_reflns_number_total 9946
_reflns_threshold_expression 'I > 2\s(I)'
_cod_data_source_file d3dt01648j2.cif
_cod_data_source_block 20210109-lxf-9-23-e7a
_cod_database_code 7713522
_shelx_shelxl_version_number 2018/3
_shelx_space_group_comment
;
The symmetry employed for this shelxl refinement is uniquely defined
by the following loop, which should always be used as a source of
symmetry information in preference to the above space-group names.
They are only intended as comments.
;

loop_
_space_group_symop_operation_xyz
'x, y, z'

loop_
_atom_site_label
_atom_site_type_symbol
_atom_site_fract_x
_atom_site_fract_y
_atom_site_fract_z
_atom_site_U_iso_or_equiv
_atom_site_adp_type
_atom_site_occupancy
_atom_site_site_symmetry_order
_atom_site_calc_flag
_atom_site_refinement_flags_posn
_atom_site_refinement_flags_adp
_atom_site_refinement_flags_occupancy
_atom_site_disorder_assembly
_atom_site_disorder_group
Cu1 Cu 0.37225(8) 0.35166(7) 0.53835(7) 0.0411(3) Uani 1 1 d . . . . .
Cu2 Cu 0.50494(9) 0.64785(8) 0.47380(8) 0.0431(3) Uani 1 1 d . . . . .
S1 S 0.7098(4) 0.0038(2) 0.3384(3) 0.0877(9) Uani 1 1 d . . . . .
S3 S 0.5354(5) 1.0380(2) 0.6691(4) 0.1028(12) Uani 1 1 d . . . . .
S2 S -0.0270(6) -0.0790(3) 0.7913(4) 0.1107(14) Uani 1 1 d . . . . .
O10 O 0.6917(6) 0.6593(6) 0.4494(5) 0.0523(12) Uani 1 1 d . . . . .
O1 O 0.2099(6) 0.3288(7) 0.5182(5) 0.0565(14) Uani 1 1 d . . . . .
O3 O 0.5221(6) 0.4182(6) 0.1713(5) 0.0491(12) Uani 1 1 d . . . . .
O9 O 0.3142(6) 0.6157(6) 0.8351(5) 0.0525(12) Uani 1 1 d . . . . .
O4 O 0.5304(5) 0.3912(5) 0.5576(5) 0.0488(11) Uani 1 1 d . . . . .
O7 O 0.3262(6) 0.5989(6) 0.5020(5) 0.0514(12) Uani 1 1 d . . . . .
N2 N 0.2700(7) 0.3011(6) 0.7128(5) 0.0461(13) Uani 1 1 d . . . . .
O6 O 0.2312(7) 0.2605(7) 0.9069(5) 0.0623(15) Uani 1 1 d . . . . .
N3 N 0.4505(6) 0.6473(5) 0.6421(5) 0.0426(12) Uani 1 1 d . . . . .
N1 N 0.4805(6) 0.3753(5) 0.3665(5) 0.0407(11) Uani 1 1 d . . . . .
O8 O -0.2806(7) 0.6027(9) 0.8755(7) 0.0756(19) Uani 1 1 d . . . . .
N4 N 0.5486(6) 0.7013(6) 0.2996(6) 0.0457(12) Uani 1 1 d . . . . .
O2 O -0.0299(9) 0.4418(9) 0.1094(7) 0.080(2) Uani 1 1 d . . . . .
O5 O 0.7809(10) 0.2701(10) 0.9602(9) 0.087(3) Uani 1 1 d . . . . .
C34 C 0.3284(7) 0.6256(6) 0.7219(6) 0.0413(13) Uani 1 1 d . . . . .
C33 C 0.2066(7) 0.6127(6) 0.7025(6) 0.0422(13) Uani 1 1 d . . . . .
C21 C 0.3183(8) 0.2955(7) 0.7927(7) 0.0477(15) Uani 1 1 d . . . . .
C20 C 0.4583(8) 0.3160(7) 0.7726(6) 0.0449(14) Uani 1 1 d . . . . .
C40 C 0.7963(7) 0.6872(6) 0.3515(7) 0.0444(13) Uani 1 1 d . . . . .
C8 C 0.4306(7) 0.3959(6) 0.2846(6) 0.0400(13) Uani 1 1 d . . . . .
O11 O 1.2798(8) 0.7771(13) 0.0405(9) 0.100(3) Uani 1 1 d . . . . .
C29 C -0.0340(8) 0.5950(7) 0.6698(7) 0.0498(15) Uani 1 1 d . . . . .
H29 H -0.113938 0.590957 0.658064 0.060 Uiso 1 1 calc R U . . .
C7 C 0.2876(7) 0.3937(6) 0.3017(6) 0.0411(13) Uani 1 1 d . . . . .
C17 C 0.6321(10) 0.3016(8) 0.8566(8) 0.0535(17) Uani 1 1 d . . . . .
C14 C 0.5574(7) 0.3616(6) 0.6542(6) 0.0429(13) Uani 1 1 d . . . . .
C46 C 0.7958(7) 0.7173(6) 0.2344(6) 0.0419(13) Uani 1 1 d . . . . .
C4 C 0.1171(8) 0.4153(7) 0.2159(7) 0.0478(14) Uani 1 1 d . . . . .
C35 C 0.4516(8) 0.6177(8) 0.8344(7) 0.0506(15) Uani 1 1 d . . . . .
H35A H 0.477800 0.535978 0.870533 0.061 Uiso 1 1 calc R U . . .
H35B H 0.457387 0.673157 0.877503 0.061 Uiso 1 1 calc R U . . .
C30 C -0.0402(8) 0.6029(7) 0.7800(6) 0.0475(14) Uani 1 1 d . . . . .
C1 C 0.1848(8) 0.3563(7) 0.4200(6) 0.0442(13) Uani 1 1 d . . . . .
C27 C 0.2130(7) 0.6014(6) 0.5922(6) 0.0399(12) Uani 1 1 d . . . . .
C28 C 0.0892(8) 0.5933(8) 0.5787(7) 0.0497(15) Uani 1 1 d . . . . .
H28 H 0.091130 0.586685 0.506428 0.060 Uiso 1 1 calc R U . . .
C9 C 0.6541(8) 0.4232(7) 0.1763(7) 0.0496(15) Uani 1 1 d . . . . .
H9A H 0.689345 0.507172 0.143842 0.060 Uiso 1 1 calc R U . . .
H9B H 0.718026 0.372348 0.131229 0.060 Uiso 1 1 calc R U . . .
C10 C 0.6300(7) 0.3737(7) 0.3095(6) 0.0431(14) Uani 1 1 d . . . . .
H10 H 0.668833 0.432469 0.331795 0.052 Uiso 1 1 calc R U . . .
C43 C 1.0415(8) 0.7430(8) 0.1459(8) 0.0531(16) Uani 1 1 d . . . . .
C3 C 0.0168(9) 0.3806(8) 0.3312(8) 0.0545(17) Uani 1 1 d . . . . .
H3 H -0.074023 0.378308 0.341182 0.065 Uiso 1 1 calc R U . . .
C36 C 0.5411(7) 0.6638(7) 0.7016(6) 0.0470(14) Uani 1 1 d . . . . .
H36 H 0.619614 0.610100 0.683316 0.056 Uiso 1 1 calc R U . . .
C47 C 0.6675(7) 0.7233(6) 0.2180(6) 0.0420(13) Uani 1 1 d . . . . .
C19 C 0.4957(9) 0.2867(8) 0.8724(7) 0.0529(16) Uani 1 1 d . . . . .
H19 H 0.430378 0.257386 0.949338 0.064 Uiso 1 1 calc R U . . .
C49 C 0.4490(8) 0.7319(9) 0.2399(8) 0.0546(17) Uani 1 1 d . . . . .
H49 H 0.387880 0.660547 0.269741 0.065 Uiso 1 1 calc R U . . .
C45 C 0.9187(8) 0.7454(8) 0.1340(7) 0.0504(15) Uani 1 1 d . . . . .
H45 H 0.916795 0.766103 0.057502 0.060 Uiso 1 1 calc R U . . .
C32 C 0.0799(7) 0.6112(7) 0.7953(6) 0.0463(14) Uani 1 1 d . . . . .
H32 H 0.076286 0.615820 0.868659 0.056 Uiso 1 1 calc R U . . .
C2 C 0.0516(8) 0.3496(9) 0.4305(7) 0.0553(17) Uani 1 1 d . . . . .
H2 H -0.016279 0.323590 0.506573 0.066 Uiso 1 1 calc R U . . .
C16 C 0.7284(9) 0.3458(8) 0.7401(8) 0.0528(16) Uani 1 1 d . . . . .
H16 H 0.818758 0.354277 0.728782 0.063 Uiso 1 1 calc R U . . .
C41 C 0.9233(9) 0.6888(10) 0.3611(8) 0.063(2) Uani 1 1 d . . . . .
H41 H 0.926196 0.671318 0.436968 0.075 Uiso 1 1 calc R U . . .
C18 C 0.6682(12) 0.2662(11) 0.9614(9) 0.068(2) Uani 1 1 d . . . . .
H18 H 0.598230 0.238158 1.035834 0.081 Uiso 1 1 calc R U . . .
C6 C 0.2506(8) 0.4213(7) 0.2024(7) 0.0484(14) Uani 1 1 d . . . . .
H6 H 0.317601 0.444111 0.125592 0.058 Uiso 1 1 calc R U . . .
C42 C 1.0432(8) 0.7153(10) 0.2623(8) 0.062(2) Uani 1 1 d . . . . .
H42 H 1.125156 0.715090 0.272121 0.074 Uiso 1 1 calc R U . . .
C31 C -0.1712(9) 0.6084(10) 0.8793(8) 0.060(2) Uani 1 1 d . . . . .
H31 H -0.168130 0.617014 0.949146 0.072 Uiso 1 1 calc R U . . .
C5 C 0.0807(11) 0.4437(9) 0.1097(8) 0.062(2) Uani 1 1 d . . . . .
H5 H 0.151901 0.465289 0.035227 0.074 Uiso 1 1 calc R U . . .
C22 C 0.0944(10) 0.2564(11) 0.9040(9) 0.068(2) Uani 1 1 d . . . . .
H22A H 0.043333 0.329398 0.918243 0.082 Uiso 1 1 calc R U . . .
H22B H 0.043081 0.183780 0.963000 0.082 Uiso 1 1 calc R U . . .
C23 C 0.1277(9) 0.2516(9) 0.7756(7) 0.0561(18) Uani 1 1 d . . . . .
H23 H 0.067596 0.306249 0.740996 0.067 Uiso 1 1 calc R U . . .
C11 C 0.6889(9) 0.2474(8) 0.3454(7) 0.0549(16) Uani 1 1 d . . . . .
H11A H 0.676405 0.226107 0.429283 0.066 Uiso 1 1 calc R U . . .
H11B H 0.785707 0.249910 0.298289 0.066 Uiso 1 1 calc R U . . .
C37 C 0.5908(10) 0.7973(7) 0.6622(8) 0.0597(18) Uani 1 1 d . . . . .
H37A H 0.646685 0.802880 0.705397 0.072 Uiso 1 1 calc R U . . .
H37B H 0.647594 0.819611 0.577323 0.072 Uiso 1 1 calc R U . . .
C15 C 0.6921(8) 0.3770(7) 0.6419(7) 0.0499(15) Uani 1 1 d . . . . .
H15 H 0.757909 0.409046 0.565726 0.060 Uiso 1 1 calc R U . . .
C44 C 1.1663(10) 0.7718(12) 0.0413(9) 0.069(2) Uani 1 1 d . . . . .
H44 H 1.159075 0.787917 -0.032790 0.083 Uiso 1 1 calc R U . . .
C12 C 0.6209(11) 0.1485(9) 0.3258(12) 0.074(3) Uani 1 1 d . . . . .
H12A H 0.616603 0.178134 0.246743 0.089 Uiso 1 1 calc R U . . .
H12B H 0.528402 0.134631 0.384518 0.089 Uiso 1 1 calc R U . . .
C24 C 0.1229(11) 0.1216(10) 0.7642(10) 0.071(2) Uani 1 1 d . . . . .
H24A H 0.173615 0.122851 0.681261 0.086 Uiso 1 1 calc R U . . .
H24B H 0.167771 0.065371 0.812610 0.086 Uiso 1 1 calc R U . . .
C50 C 0.3648(13) 0.8401(12) 0.2663(13) 0.092(4) Uani 1 1 d D . . . .
H50A H 0.299217 0.853220 0.228312 0.111 Uiso 1 1 calc R U . . .
H50B H 0.314551 0.820947 0.352269 0.111 Uiso 1 1 calc R U . . .
C25 C -0.0161(16) 0.0742(12) 0.8017(14) 0.090(3) Uani 1 1 d . . . . .
H25A H -0.060250 0.130609 0.752751 0.109 Uiso 1 1 calc R U . . .
H25B H -0.066698 0.074458 0.884227 0.109 Uiso 1 1 calc R U . . .
C38 C 0.4789(16) 0.8872(11) 0.6831(16) 0.090(4) Uani 1 1 d . . . . .
H38A H 0.410702 0.854850 0.762908 0.108 Uiso 1 1 calc R U . . .
H38B H 0.436351 0.896030 0.625866 0.108 Uiso 1 1 calc R U . . .
C13 C 0.8509(18) 0.0427(15) 0.2023(19) 0.114(6) Uani 1 1 d . . . . .
H13A H 0.821243 0.086328 0.138479 0.171 Uiso 1 1 calc R U . . .
H13B H 0.896040 -0.031113 0.186443 0.171 Uiso 1 1 calc R U . . .
H13C H 0.912762 0.094028 0.207707 0.171 Uiso 1 1 calc R U . . .
O12 O 0.6757(6) 0.7559(7) 0.1036(5) 0.0582(14) Uani 1 1 d . . . . .
C48 C 0.5392(9) 0.7440(10) 0.1082(8) 0.0603(19) Uani 1 1 d . . . . .
H48A H 0.530651 0.671446 0.086304 0.072 Uiso 1 1 calc R U . . .
H48B H 0.516049 0.816171 0.054962 0.072 Uiso 1 1 calc R U . . .
C26 C 0.045(4) -0.050(3) 0.631(3) 0.176(11) Uani 1 1 d . U . . .
H26A H -0.005475 0.012640 0.594974 0.265 Uiso 1 1 calc R U . . .
H26B H 0.041059 -0.124656 0.611202 0.265 Uiso 1 1 calc R U . . .
H26C H 0.138127 -0.023534 0.600172 0.265 Uiso 1 1 calc R U . . .
C51 C 0.4438(17) 0.9563(14) 0.2253(19) 0.108(5) Uani 1 1 d D . . . .
H51C H 0.492367 0.977177 0.139052 0.130 Uiso 0.5 1 calc R U P A 2
H51D H 0.510625 0.943374 0.262083 0.130 Uiso 0.5 1 calc R U P A 2
H51A H 0.472754 0.993675 0.139365 0.130 Uiso 0.5 1 calc R U P B 1
H51B H 0.521933 0.944486 0.248377 0.130 Uiso 0.5 1 calc R U P B 1
S4B S 0.3371(9) 1.0841(5) 0.2625(11) 0.095(2) Uani 0.5 1 d . . P C 2
C52B C 0.167(6) 1.063(5) 0.277(6) 0.141(15) Uani 0.5 1 d . U P C 2
H52A H 0.126086 1.142379 0.259934 0.211 Uiso 0.5 1 calc R U P C 2
H52B H 0.115335 1.015783 0.357631 0.211 Uiso 0.5 1 calc R U P C 2
H52C H 0.168172 1.020832 0.221800 0.211 Uiso 0.5 1 calc R U P C 2
S4A S 0.2818(16) 1.0632(11) 0.3288(14) 0.126(4) Uani 0.5 1 d . U P C 1
C52A C 0.212(4) 1.087(3) 0.200(4) 0.106(9) Uani 0.5 1 d . U P C 1
H52D H 0.236581 1.017771 0.167438 0.160 Uiso 0.5 1 calc R U P C 1
H52E H 0.251636 1.160958 0.136898 0.160 Uiso 0.5 1 calc R U P C 1
H52F H 0.115197 1.093636 0.231499 0.160 Uiso 0.5 1 calc R U P C 1
C39 C 0.578(3) 1.0011(19) 0.800(2) 0.136(7) Uani 1 1 d . U . . .
H39A H 0.647786 1.057386 0.786249 0.205 Uiso 1 1 calc R U . . .
H39B H 0.611290 0.918405 0.814951 0.205 Uiso 1 1 calc R U . . .
H39C H 0.499149 1.007926 0.867820 0.205 Uiso 1 1 calc R U . . .

loop_
_atom_site_aniso_label
_atom_site_aniso_U_11
_atom_site_aniso_U_22
_atom_site_aniso_U_33
_atom_site_aniso_U_23
_atom_site_aniso_U_13
_atom_site_aniso_U_12
Cu1 0.0355(5) 0.0597(5) 0.0326(5) -0.0183(3) -0.0134(3) -0.0012(4)
Cu2 0.0323(5) 0.0605(5) 0.0376(5) -0.0186(4) -0.0107(3) -0.0002(3)
S1 0.109(2) 0.0564(11) 0.0744(16) -0.0115(10) -0.0164(15) 0.0058(12)
S3 0.151(4) 0.0577(13) 0.097(2) -0.0153(12) -0.047(2) -0.0055(15)
S2 0.145(4) 0.0812(18) 0.106(3) -0.0199(17) -0.044(3) -0.033(2)
O10 0.039(3) 0.076(3) 0.039(3) -0.011(2) -0.014(2) -0.005(2)
O1 0.043(3) 0.094(4) 0.032(3) -0.016(2) -0.013(2) -0.011(3)
O3 0.037(3) 0.073(3) 0.031(2) -0.011(2) -0.0088(19) -0.006(2)
O9 0.040(3) 0.084(4) 0.037(3) -0.020(2) -0.015(2) -0.004(2)
O4 0.039(3) 0.072(3) 0.040(3) -0.020(2) -0.016(2) -0.004(2)
O7 0.038(3) 0.080(3) 0.041(3) -0.027(2) -0.013(2) 0.001(2)
N2 0.041(3) 0.061(3) 0.038(3) -0.019(2) -0.014(2) 0.002(2)
O6 0.050(3) 0.101(4) 0.034(3) -0.017(3) -0.013(2) -0.009(3)
N3 0.031(3) 0.056(3) 0.045(3) -0.021(2) -0.013(2) -0.003(2)
N1 0.035(3) 0.054(3) 0.038(3) -0.019(2) -0.015(2) 0.004(2)
O8 0.037(3) 0.126(6) 0.061(4) -0.034(4) -0.010(3) 0.000(3)
N4 0.031(3) 0.067(3) 0.042(3) -0.021(2) -0.014(2) 0.007(2)
O2 0.066(5) 0.123(6) 0.064(4) -0.020(4) -0.044(4) -0.003(4)
O5 0.078(5) 0.130(7) 0.087(5) -0.049(5) -0.061(5) 0.029(5)
C34 0.032(3) 0.056(3) 0.037(3) -0.018(2) -0.011(2) -0.001(2)
C33 0.035(3) 0.053(3) 0.040(3) -0.015(2) -0.014(3) -0.002(2)
C21 0.046(4) 0.060(4) 0.039(3) -0.016(3) -0.015(3) -0.003(3)
C20 0.045(4) 0.059(3) 0.039(3) -0.021(3) -0.020(3) 0.002(3)
C40 0.035(3) 0.055(3) 0.043(3) -0.015(3) -0.014(3) -0.001(2)
C8 0.038(3) 0.051(3) 0.029(3) -0.014(2) -0.009(2) -0.002(2)
O11 0.037(4) 0.185(10) 0.079(5) -0.058(6) -0.004(3) -0.017(4)
C29 0.035(4) 0.071(4) 0.047(4) -0.023(3) -0.014(3) -0.003(3)
C7 0.038(3) 0.050(3) 0.036(3) -0.016(2) -0.012(3) -0.001(2)
C17 0.057(4) 0.063(4) 0.058(4) -0.028(3) -0.034(4) 0.007(3)
C14 0.041(4) 0.053(3) 0.043(3) -0.019(3) -0.022(3) 0.005(2)
C46 0.035(3) 0.049(3) 0.040(3) -0.015(2) -0.011(3) 0.000(2)
C4 0.048(4) 0.059(3) 0.047(4) -0.018(3) -0.027(3) 0.002(3)
C35 0.041(4) 0.070(4) 0.043(4) -0.015(3) -0.020(3) 0.001(3)
C30 0.037(3) 0.063(4) 0.040(3) -0.014(3) -0.012(3) -0.002(3)
C1 0.042(4) 0.059(3) 0.038(3) -0.019(3) -0.018(3) -0.003(3)
C27 0.030(3) 0.052(3) 0.038(3) -0.015(2) -0.011(2) -0.002(2)
C28 0.037(4) 0.075(4) 0.045(3) -0.024(3) -0.019(3) 0.004(3)
C9 0.037(4) 0.068(4) 0.043(4) -0.020(3) -0.011(3) -0.003(3)
C10 0.030(3) 0.057(3) 0.042(3) -0.018(3) -0.011(2) 0.001(2)
C43 0.039(4) 0.069(4) 0.051(4) -0.026(3) -0.009(3) -0.002(3)
C3 0.043(4) 0.077(5) 0.052(4) -0.022(3) -0.023(3) -0.002(3)
C36 0.040(3) 0.063(4) 0.045(4) -0.022(3) -0.018(3) -0.002(3)
C47 0.037(3) 0.052(3) 0.042(3) -0.018(2) -0.017(3) 0.004(2)
C19 0.055(4) 0.073(4) 0.044(4) -0.028(3) -0.025(3) 0.007(3)
C49 0.041(4) 0.078(5) 0.054(4) -0.026(4) -0.022(3) 0.003(3)
C45 0.037(4) 0.071(4) 0.044(3) -0.025(3) -0.008(3) -0.003(3)
C32 0.033(3) 0.064(4) 0.038(3) -0.013(3) -0.010(2) -0.002(2)
C2 0.040(4) 0.084(5) 0.044(4) -0.024(3) -0.014(3) -0.001(3)
C16 0.046(4) 0.063(4) 0.064(5) -0.027(3) -0.032(3) 0.005(3)
C41 0.037(4) 0.103(6) 0.051(4) -0.020(4) -0.021(3) -0.001(4)
C18 0.066(6) 0.098(7) 0.056(5) -0.031(5) -0.036(4) 0.012(5)
C6 0.048(4) 0.056(3) 0.042(3) -0.012(3) -0.021(3) -0.001(3)
C42 0.031(4) 0.100(6) 0.054(4) -0.024(4) -0.014(3) -0.003(3)
C31 0.042(5) 0.084(5) 0.051(4) -0.023(4) -0.010(3) -0.006(4)
C5 0.066(6) 0.081(5) 0.046(4) -0.013(4) -0.032(4) -0.003(4)
C22 0.048(5) 0.102(7) 0.053(5) -0.029(4) -0.012(4) -0.003(4)
C23 0.045(4) 0.078(5) 0.040(4) -0.012(3) -0.013(3) -0.004(3)
C11 0.051(4) 0.063(4) 0.053(4) -0.021(3) -0.020(3) 0.010(3)
C37 0.063(5) 0.060(4) 0.059(4) -0.016(3) -0.022(4) -0.018(3)
C15 0.039(4) 0.062(4) 0.052(4) -0.016(3) -0.020(3) 0.001(3)
C44 0.040(5) 0.109(7) 0.057(5) -0.034(5) -0.005(4) -0.009(4)
C12 0.060(5) 0.065(5) 0.091(7) -0.022(5) -0.023(5) 0.003(4)
C24 0.062(6) 0.075(5) 0.070(6) -0.015(4) -0.021(4) -0.007(4)
C50 0.091(9) 0.117(9) 0.109(9) -0.069(8) -0.067(8) 0.054(8)
C25 0.090(9) 0.085(7) 0.095(8) -0.031(6) -0.028(7) -0.010(6)
C38 0.088(8) 0.073(6) 0.123(11) -0.037(6) -0.049(8) 0.005(5)
C13 0.089(10) 0.088(8) 0.130(13) -0.036(8) 0.001(9) -0.004(6)
O12 0.046(3) 0.090(4) 0.039(3) -0.017(3) -0.016(2) -0.003(3)
C48 0.043(4) 0.089(6) 0.055(4) -0.023(4) -0.024(3) 0.004(4)
C26 0.191(17) 0.168(15) 0.172(16) -0.061(12) -0.059(12) -0.008(12)
C51 0.091(10) 0.104(9) 0.126(13) -0.021(9) -0.048(9) 0.007(7)
S4B 0.085(4) 0.054(2) 0.153(8) -0.043(4) -0.046(5) 0.012(2)
C52B 0.139(19) 0.139(19) 0.146(19) -0.038(13) -0.061(14) 0.014(13)
S4A 0.132(7) 0.101(5) 0.147(7) -0.053(5) -0.044(5) 0.007(4)
C52A 0.100(13) 0.092(12) 0.116(14) -0.020(10) -0.041(11) 0.024(10)
C39 0.171(14) 0.107(9) 0.139(12) -0.056(9) -0.053(10) 0.010(9)

loop_
_atom_type_symbol
_atom_type_description
_atom_type_scat_dispersion_real
_atom_type_scat_dispersion_imag
_atom_type_scat_source
C C 0.0181 0.0091 'International Tables Vol C Tables 4.2.6.8 and 6.1.1.4'
H H 0.0000 0.0000 'International Tables Vol C Tables 4.2.6.8 and 6.1.1.4'
Cu Cu -1.9646 0.5888 'International Tables Vol C Tables 4.2.6.8 and 6.1.1.4'
N N 0.0311 0.0180 'International Tables Vol C Tables 4.2.6.8 and 6.1.1.4'
O O 0.0492 0.0322 'International Tables Vol C Tables 4.2.6.8 and 6.1.1.4'
S S 0.3331 0.5567 'International Tables Vol C Tables 4.2.6.8 and 6.1.1.4'

loop_
_geom_angle_atom_site_label_1
_geom_angle_atom_site_label_2
_geom_angle_atom_site_label_3
_geom_angle
_geom_angle_site_symmetry_1
_geom_angle_site_symmetry_3
_geom_angle_publ_flag
O1 Cu1 O4 174.3(3) . . ?
O1 Cu1 N2 88.4(3) . . ?
O4 Cu1 N2 91.8(3) . . ?
O1 Cu1 N1 91.5(2) . . ?
O4 Cu1 N1 89.2(2) . . ?
N2 Cu1 N1 171.2(3) . . ?
O10 Cu2 O7 167.4(3) . . ?
O10 Cu2 N4 91.4(2) . . ?
O7 Cu2 N4 90.3(3) . . ?
O10 Cu2 N3 90.3(2) . . ?
O7 Cu2 N3 91.8(2) . . ?
N4 Cu2 N3 162.8(2) . . ?
C13 S1 C12 100.1(7) . . ?
C39 S3 C38 99.9(9) . . ?
C26 S2 C25 100.2(12) . . ?
C40 O10 Cu2 129.7(5) . . ?
C1 O1 Cu1 129.6(5) . . ?
C8 O3 C9 106.8(6) . . ?
C34 O9 C35 106.8(5) . . ?
C14 O4 Cu1 128.8(5) . . ?
C27 O7 Cu2 128.7(5) . . ?
C21 N2 C23 108.1(6) . . ?
C21 N2 Cu1 125.6(6) . . ?
C23 N2 Cu1 126.1(5) . . ?
C21 O6 C22 106.6(6) . . ?
C34 N3 C36 108.2(6) . . ?
C34 N3 Cu2 124.7(5) . . ?
C36 N3 Cu2 127.1(5) . . ?
C8 N1 C10 108.8(6) . . ?
C8 N1 Cu1 124.8(5) . . ?
C10 N1 Cu1 126.4(5) . . ?
C47 N4 C49 107.8(6) . . ?
C47 N4 Cu2 125.9(5) . . ?
C49 N4 Cu2 126.2(5) . . ?
N3 C34 O9 115.8(6) . . ?
N3 C34 C33 127.2(7) . . ?
O9 C34 C33 117.0(6) . . ?
C32 C33 C27 119.6(7) . . ?
C32 C33 C34 119.1(6) . . ?
C27 C33 C34 121.3(6) . . ?
N2 C21 O6 116.3(7) . . ?
N2 C21 C20 126.9(7) . . ?
O6 C21 C20 116.7(7) . . ?
C19 C20 C14 120.4(7) . . ?
C19 C20 C21 118.4(7) . . ?
C14 C20 C21 121.1(6) . . ?
O10 C40 C41 117.1(7) . . ?
O10 C40 C46 125.8(7) . . ?
C41 C40 C46 117.1(7) . . ?
N1 C8 O3 115.6(6) . . ?
N1 C8 C7 127.4(6) . . ?
O3 C8 C7 116.9(6) . . ?
C28 C29 C30 120.6(7) . . ?
C28 C29 H29 119.7 . . ?
C30 C29 H29 119.7 . . ?
C6 C7 C1 119.4(7) . . ?
C6 C7 C8 120.1(6) . . ?
C1 C7 C8 120.4(6) . . ?
C16 C17 C19 118.8(7) . . ?
C16 C17 C18 122.4(9) . . ?
C19 C17 C18 118.8(9) . . ?
O4 C14 C15 118.3(7) . . ?
O4 C14 C20 123.9(7) . . ?
C15 C14 C20 117.8(6) . . ?
C45 C46 C40 120.0(7) . . ?
C45 C46 C47 120.1(7) . . ?
C40 C46 C47 119.9(6) . . ?
C6 C4 C3 119.2(7) . . ?
C6 C4 C5 120.3(8) . . ?
C3 C4 C5 120.4(8) . . ?
O9 C35 C36 103.9(6) . . ?
O9 C35 H35A 111.0 . . ?
C36 C35 H35A 111.0 . . ?
O9 C35 H35B 111.0 . . ?
C36 C35 H35B 111.0 . . ?
H35A C35 H35B 109.0 . . ?
C32 C30 C29 119.0(7) . . ?
C32 C30 C31 118.8(7) . . ?
C29 C30 C31 122.1(7) . . ?
O1 C1 C2 118.4(7) . . ?
O1 C1 C7 123.7(7) . . ?
C2 C1 C7 117.9(7) . . ?
O7 C27 C28 118.2(6) . . ?
O7 C27 C33 123.9(6) . . ?
C28 C27 C33 118.0(6) . . ?
C29 C28 C27 121.4(7) . . ?
C29 C28 H28 119.3 . . ?
C27 C28 H28 119.3 . . ?
O3 C9 C10 104.8(5) . . ?
O3 C9 H9A 110.8 . . ?
C10 C9 H9A 110.8 . . ?
O3 C9 H9B 110.8 . . ?
C10 C9 H9B 110.8 . . ?
H9A C9 H9B 108.9 . . ?
N1 C10 C11 113.2(6) . . ?
N1 C10 C9 102.0(5) . . ?
C11 C10 C9 114.6(6) . . ?
N1 C10 H10 108.9 . . ?
C11 C10 H10 108.9 . . ?
C9 C10 H10 108.9 . . ?
C45 C43 C42 118.8(7) . . ?
C45 C43 C44 120.6(8) . . ?
C42 C43 C44 120.5(8) . . ?
C2 C3 C4 120.4(7) . . ?
C2 C3 H3 119.8 . . ?
C4 C3 H3 119.8 . . ?
N3 C36 C35 102.6(6) . . ?
N3 C36 C37 112.6(6) . . ?
C35 C36 C37 113.6(7) . . ?
N3 C36 H36 109.3 . . ?
C35 C36 H36 109.3 . . ?
C37 C36 H36 109.3 . . ?
N4 C47 O12 116.6(6) . . ?
N4 C47 C46 127.3(6) . . ?
O12 C47 C46 116.1(6) . . ?
C20 C19 C17 120.3(8) . . ?
C20 C19 H19 119.9 . . ?
C17 C19 H19 119.9 . . ?
N4 C49 C50 112.4(8) . . ?
N4 C49 C48 102.5(6) . . ?
C50 C49 C48 117.1(9) . . ?
N4 C49 H49 108.1 . . ?
C50 C49 H49 108.1 . . ?
C48 C49 H49 108.1 . . ?
C43 C45 C46 121.7(8) . . ?
C43 C45 H45 119.1 . . ?
C46 C45 H45 119.1 . . ?
C30 C32 C33 121.4(7) . . ?
C30 C32 H32 119.3 . . ?
C33 C32 H32 119.3 . . ?
C3 C2 C1 121.8(7) . . ?
C3 C2 H2 119.1 . . ?
C1 C2 H2 119.1 . . ?
C15 C16 C17 121.3(8) . . ?
C15 C16 H16 119.3 . . ?
C17 C16 H16 119.3 . . ?
C42 C41 C40 122.5(8) . . ?
C42 C41 H41 118.8 . . ?
C40 C41 H41 118.8 . . ?
O5 C18 C17 125.6(11) . . ?
O5 C18 H18 117.2 . . ?
C17 C18 H18 117.2 . . ?
C4 C6 C7 121.3(7) . . ?
C4 C6 H6 119.3 . . ?
C7 C6 H6 119.3 . . ?
C41 C42 C43 119.8(8) . . ?
C41 C42 H42 120.1 . . ?
C43 C42 H42 120.1 . . ?
O8 C31 C30 124.4(9) . . ?
O8 C31 H31 117.8 . . ?
C30 C31 H31 117.8 . . ?
O2 C5 C4 126.8(10) . . ?
O2 C5 H5 116.6 . . ?
C4 C5 H5 116.6 . . ?
O6 C22 C23 102.4(7) . . ?
O6 C22 H22A 111.3 . . ?
C23 C22 H22A 111.3 . . ?
O6 C22 H22B 111.3 . . ?
C23 C22 H22B 111.3 . . ?
H22A C22 H22B 109.2 . . ?
N2 C23 C22 101.9(7) . . ?
N2 C23 C24 109.7(7) . . ?
C22 C23 C24 114.7(8) . . ?
N2 C23 H23 110.1 . . ?
C22 C23 H23 110.1 . . ?
C24 C23 H23 110.1 . . ?
C10 C11 C12 111.5(7) . . ?
C10 C11 H11A 109.3 . . ?
C12 C11 H11A 109.3 . . ?
C10 C11 H11B 109.3 . . ?
C12 C11 H11B 109.3 . . ?
H11A C11 H11B 108.0 . . ?
C38 C37 C36 113.6(8) . . ?
C38 C37 H37A 108.8 . . ?
C36 C37 H37A 108.8 . . ?
C38 C37 H37B 108.8 . . ?
C36 C37 H37B 108.8 . . ?
H37A C37 H37B 107.7 . . ?
C16 C15 C14 121.4(7) . . ?
C16 C15 H15 119.3 . . ?
C14 C15 H15 119.3 . . ?
O11 C44 C43 126.5(10) . . ?
O11 C44 H44 116.7 . . ?
C43 C44 H44 116.7 . . ?
C11 C12 S1 112.8(7) . . ?
C11 C12 H12A 109.0 . . ?
S1 C12 H12A 109.0 . . ?
C11 C12 H12B 109.0 . . ?
S1 C12 H12B 109.0 . . ?
H12A C12 H12B 107.8 . . ?
C25 C24 C23 113.9(10) . . ?
C25 C24 H24A 108.8 . . ?
C23 C24 H24A 108.8 . . ?
C25 C24 H24B 108.8 . . ?
C23 C24 H24B 108.8 . . ?
H24A C24 H24B 107.7 . . ?
C51 C50 C49 114.4(11) . . ?
C51 C50 H50A 108.7 . . ?
C49 C50 H50A 108.7 . . ?
C51 C50 H50B 108.7 . . ?
C49 C50 H50B 108.7 . . ?
H50A C50 H50B 107.6 . . ?
C24 C25 S2 115.6(10) . . ?
C24 C25 H25A 108.4 . . ?
S2 C25 H25A 108.4 . . ?
C24 C25 H25B 108.4 . . ?
S2 C25 H25B 108.4 . . ?
H25A C25 H25B 107.5 . . ?
C37 C38 S3 113.3(9) . . ?
C37 C38 H38A 108.9 . . ?
S3 C38 H38A 108.9 . . ?
C37 C38 H38B 108.9 . . ?
S3 C38 H38B 108.9 . . ?
H38A C38 H38B 107.7 . . ?
S1 C13 H13A 109.5 . . ?
S1 C13 H13B 109.5 . . ?
H13A C13 H13B 109.5 . . ?
S1 C13 H13C 109.5 . . ?
H13A C13 H13C 109.5 . . ?
H13B C13 H13C 109.5 . . ?
C47 O12 C48 106.9(6) . . ?
O12 C48 C49 103.4(6) . . ?
O12 C48 H48A 111.1 . . ?
C49 C48 H48A 111.1 . . ?
O12 C48 H48B 111.1 . . ?
C49 C48 H48B 111.1 . . ?
H48A C48 H48B 109.1 . . ?
S2 C26 H26A 109.5 . . ?
S2 C26 H26B 109.5 . . ?
H26A C26 H26B 109.5 . . ?
S2 C26 H26C 109.5 . . ?
H26A C26 H26C 109.5 . . ?
H26B C26 H26C 109.5 . . ?
C50 C51 S4B 112.6(11) . . ?
C50 C51 S4A 97.9(10) . . ?
C50 C51 H51C 109.1 . . ?
S4B C51 H51C 109.1 . . ?
C50 C51 H51D 109.1 . . ?
S4B C51 H51D 109.1 . . ?
H51C C51 H51D 107.8 . . ?
C50 C51 H51A 112.2 . . ?
S4A C51 H51A 112.2 . . ?
C50 C51 H51B 112.2 . . ?
S4A C51 H51B 112.2 . . ?
H51A C51 H51B 109.8 . . ?
C52B S4B C51 111.8(19) . . ?
S4B C52B H52A 109.5 . . ?
S4B C52B H52B 109.5 . . ?
H52A C52B H52B 109.5 . . ?
S4B C52B H52C 109.5 . . ?
H52A C52B H52C 109.5 . . ?
H52B C52B H52C 109.5 . . ?
C52A S4A C51 84.3(12) . . ?
S4A C52A H52D 109.5 . . ?
S4A C52A H52E 109.5 . . ?
H52D C52A H52E 109.5 . . ?
S4A C52A H52F 109.5 . . ?
H52D C52A H52F 109.5 . . ?
H52E C52A H52F 109.5 . . ?
S3 C39 H39A 109.5 . . ?
S3 C39 H39B 109.5 . . ?
H39A C39 H39B 109.5 . . ?
S3 C39 H39C 109.5 . . ?
H39A C39 H39C 109.5 . . ?
H39B C39 H39C 109.5 . . ?

loop_
_geom_bond_atom_site_label_1
_geom_bond_atom_site_label_2
_geom_bond_distance
_geom_bond_site_symmetry_2
_geom_bond_publ_flag
Cu1 O1 1.902(6) . ?
Cu1 O4 1.912(6) . ?
Cu1 N2 1.965(6) . ?
Cu1 N1 1.969(6) . ?
Cu2 O10 1.908(6) . ?
Cu2 O7 1.911(6) . ?
Cu2 N4 1.968(6) . ?
Cu2 N3 1.971(6) . ?
S1 C13 1.754(17) . ?
S1 C12 1.811(10) . ?
S3 C39 1.80(2) . ?
S3 C38 1.814(13) . ?
S2 C26 1.80(3) . ?
S2 C25 1.808(13) . ?
O10 C40 1.279(9) . ?
O1 C1 1.308(9) . ?
O3 C8 1.345(8) . ?
O3 C9 1.443(10) . ?
O9 C34 1.348(9) . ?
O9 C35 1.467(9) . ?
O4 C14 1.300(9) . ?
O7 C27 1.304(9) . ?
N2 C21 1.284(10) . ?
N2 C23 1.491(11) . ?
O6 C21 1.337(10) . ?
O6 C22 1.482(12) . ?
N3 C34 1.292(9) . ?
N3 C36 1.492(9) . ?
N1 C8 1.289(9) . ?
N1 C10 1.475(8) . ?
O8 C31 1.197(13) . ?
N4 C47 1.276(9) . ?
N4 C49 1.488(10) . ?
O2 C5 1.186(14) . ?
O5 C18 1.203(15) . ?
C34 C33 1.443(10) . ?
C33 C32 1.401(9) . ?
C33 C27 1.413(10) . ?
C21 C20 1.448(11) . ?
C20 C19 1.403(10) . ?
C20 C14 1.427(10) . ?
C40 C41 1.411(11) . ?
C40 C46 1.415(10) . ?
C8 C7 1.459(10) . ?
O11 C44 1.216(15) . ?
C29 C28 1.372(10) . ?
C29 C30 1.397(11) . ?
C29 H29 0.9300 . ?
C7 C6 1.396(10) . ?
C7 C1 1.433(10) . ?
C17 C16 1.397(13) . ?
C17 C19 1.413(13) . ?
C17 C18 1.450(11) . ?
C14 C15 1.410(11) . ?
C46 C45 1.406(10) . ?
C46 C47 1.455(10) . ?
C4 C6 1.375(11) . ?
C4 C3 1.396(12) . ?
C4 C5 1.473(10) . ?
C35 C36 1.524(10) . ?
C35 H35A 0.9700 . ?
C35 H35B 0.9700 . ?
C30 C32 1.386(11) . ?
C30 C31 1.482(11) . ?
C1 C2 1.385(11) . ?
C27 C28 1.413(10) . ?
C28 H28 0.9300 . ?
C9 C10 1.527(10) . ?
C9 H9A 0.9700 . ?
C9 H9B 0.9700 . ?
C10 C11 1.520(10) . ?
C10 H10 0.9800 . ?
C43 C45 1.374(12) . ?
C43 C42 1.414(13) . ?
C43 C44 1.443(11) . ?
C3 C2 1.379(11) . ?
C3 H3 0.9300 . ?
C36 C37 1.530(10) . ?
C36 H36 0.9800 . ?
C47 O12 1.347(9) . ?
C19 H19 0.9300 . ?
C49 C50 1.491(13) . ?
C49 C48 1.534(12) . ?
C49 H49 0.9800 . ?
C45 H45 0.9300 . ?
C32 H32 0.9300 . ?
C2 H2 0.9300 . ?
C16 C15 1.376(11) . ?
C16 H16 0.9300 . ?
C41 C42 1.376(12) . ?
C41 H41 0.9300 . ?
C18 H18 0.9300 . ?
C6 H6 0.9300 . ?
C42 H42 0.9300 . ?
C31 H31 0.9300 . ?
C5 H5 0.9300 . ?
C22 C23 1.537(12) . ?
C22 H22A 0.9700 . ?
C22 H22B 0.9700 . ?
C23 C24 1.537(15) . ?
C23 H23 0.9800 . ?
C11 C12 1.527(14) . ?
C11 H11A 0.9700 . ?
C11 H11B 0.9700 . ?
C37 C38 1.488(16) . ?
C37 H37A 0.9700 . ?
C37 H37B 0.9700 . ?
C15 H15 0.9300 . ?
C44 H44 0.9300 . ?
C12 H12A 0.9700 . ?
C12 H12B 0.9700 . ?
C24 C25 1.477(18) . ?
C24 H24A 0.9700 . ?
C24 H24B 0.9700 . ?
C50 C51 1.485(13) . ?
C50 H50A 0.9700 . ?
C50 H50B 0.9700 . ?
C25 H25A 0.9700 . ?
C25 H25B 0.9700 . ?
C38 H38A 0.9700 . ?
C38 H38B 0.9700 . ?
C13 H13A 0.9600 . ?
C13 H13B 0.9600 . ?
C13 H13C 0.9600 . ?
O12 C48 1.455(10) . ?
C48 H48A 0.9700 . ?
C48 H48B 0.9700 . ?
C26 H26A 0.9600 . ?
C26 H26B 0.9600 . ?
C26 H26C 0.9600 . ?
C51 S4B 1.815(18) . ?
C51 S4A 2.23(2) . ?
C51 H51C 0.9700 . ?
C51 H51D 0.9700 . ?
C51 H51A 0.9700 . ?
C51 H51B 0.9700 . ?
S4B C52B 1.79(6) . ?
C52B H52A 0.9600 . ?
C52B H52B 0.9600 . ?
C52B H52C 0.9600 . ?
S4A C52A 1.98(4) . ?
C52A H52D 0.9600 . ?
C52A H52E 0.9600 . ?
C52A H52F 0.9600 . ?
C39 H39A 0.9600 . ?
C39 H39B 0.9600 . ?
C39 H39C 0.9600 . ?

loop_
_geom_hbond_atom_site_label_D
_geom_hbond_atom_site_label_H
_geom_hbond_atom_site_label_A
_geom_hbond_distance_DH
_geom_hbond_distance_HA
_geom_hbond_distance_DA
_geom_hbond_angle_DHA
_geom_hbond_site_symmetry_A
_geom_hbond_publ_flag
C9 H9B O5 0.97 2.59 3.441(11) 146.6 1_554 yes
C5 H5 O9 0.93 2.63 3.497(12) 156.2 1_554 yes
C37 H37B S1 0.97 2.97 3.821(9) 146.9 1_565 yes
C24 H24A O1 0.97 2.55 3.136(12) 118.5 . yes
C51 H51D^b S1 0.97 2.87 3.788(18) 158.5 1_565 yes

loop_
_geom_torsion_atom_site_label_1
_geom_torsion_atom_site_label_2
_geom_torsion_atom_site_label_3
_geom_torsion_atom_site_label_4
_geom_torsion
_geom_torsion_site_symmetry_1
_geom_torsion_site_symmetry_2
_geom_torsion_site_symmetry_3
_geom_torsion_site_symmetry_4
_geom_torsion_publ_flag
C36 N3 C34 O9 -3.9(9) . . . . ?
Cu2 N3 C34 O9 172.9(5) . . . . ?
C36 N3 C34 C33 175.1(6) . . . . ?
Cu2 N3 C34 C33 -8.1(10) . . . . ?
C35 O9 C34 N3 -7.2(9) . . . . ?
C35 O9 C34 C33 173.7(6) . . . . ?
N3 C34 C33 C32 -168.7(7) . . . . ?
O9 C34 C33 C32 10.3(10) . . . . ?
N3 C34 C33 C27 11.4(11) . . . . ?
O9 C34 C33 C27 -169.6(6) . . . . ?
C23 N2 C21 O6 -6.2(10) . . . . ?
Cu1 N2 C21 O6 179.1(6) . . . . ?
C23 N2 C21 C20 170.0(7) . . . . ?
Cu1 N2 C21 C20 -4.7(11) . . . . ?
C22 O6 C21 N2 -8.4(11) . . . . ?
C22 O6 C21 C20 175.0(7) . . . . ?
N2 C21 C20 C19 -170.0(8) . . . . ?
O6 C21 C20 C19 6.1(10) . . . . ?
N2 C21 C20 C14 8.1(12) . . . . ?
O6 C21 C20 C14 -175.7(7) . . . . ?
Cu2 O10 C40 C41 179.7(6) . . . . ?
Cu2 O10 C40 C46 0.0(11) . . . . ?
C10 N1 C8 O3 -4.1(8) . . . . ?
Cu1 N1 C8 O3 175.5(5) . . . . ?
C10 N1 C8 C7 173.8(6) . . . . ?
Cu1 N1 C8 C7 -6.7(10) . . . . ?
C9 O3 C8 N1 -5.3(8) . . . . ?
C9 O3 C8 C7 176.6(6) . . . . ?
N1 C8 C7 C6 178.5(7) . . . . ?
O3 C8 C7 C6 -3.8(10) . . . . ?
N1 C8 C7 C1 -5.3(11) . . . . ?
O3 C8 C7 C1 172.5(6) . . . . ?
Cu1 O4 C14 C15 165.9(5) . . . . ?
Cu1 O4 C14 C20 -15.1(10) . . . . ?
C19 C20 C14 O4 -179.7(7) . . . . ?
C21 C20 C14 O4 2.2(11) . . . . ?
C19 C20 C14 C15 -0.7(10) . . . . ?
C21 C20 C14 C15 -178.8(6) . . . . ?
O10 C40 C46 C45 -179.5(7) . . . . ?
C41 C40 C46 C45 0.8(10) . . . . ?
O10 C40 C46 C47 2.7(11) . . . . ?
C41 C40 C46 C47 -177.0(7) . . . . ?
C34 O9 C35 C36 14.5(8) . . . . ?
C28 C29 C30 C32 1.2(11) . . . . ?
C28 C29 C30 C31 178.3(8) . . . . ?
Cu1 O1 C1 C2 -169.3(6) . . . . ?
Cu1 O1 C1 C7 10.4(12) . . . . ?
C6 C7 C1 O1 -179.9(7) . . . . ?
C8 C7 C1 O1 3.8(11) . . . . ?
C6 C7 C1 C2 -0.3(11) . . . . ?
C8 C7 C1 C2 -176.6(7) . . . . ?
Cu2 O7 C27 C28 162.8(6) . . . . ?
Cu2 O7 C27 C33 -16.7(10) . . . . ?
C32 C33 C27 O7 -178.3(7) . . . . ?
C34 C33 C27 O7 1.6(11) . . . . ?
C32 C33 C27 C28 2.2(10) . . . . ?
C34 C33 C27 C28 -177.9(6) . . . . ?
C30 C29 C28 C27 -1.1(12) . . . . ?
O7 C27 C28 C29 179.8(7) . . . . ?
C33 C27 C28 C29 -0.6(11) . . . . ?
C8 O3 C9 C10 11.8(8) . . . . ?
C8 N1 C10 C11 -112.8(7) . . . . ?
Cu1 N1 C10 C11 67.7(8) . . . . ?
C8 N1 C10 C9 10.9(7) . . . . ?
Cu1 N1 C10 C9 -168.6(5) . . . . ?
O3 C9 C10 N1 -13.4(7) . . . . ?
O3 C9 C10 C11 109.3(7) . . . . ?
C6 C4 C3 C2 -1.6(12) . . . . ?
C5 C4 C3 C2 177.6(8) . . . . ?
C34 N3 C36 C35 12.6(8) . . . . ?
Cu2 N3 C36 C35 -164.0(5) . . . . ?
C34 N3 C36 C37 -109.8(7) . . . . ?
Cu2 N3 C36 C37 73.5(8) . . . . ?
O9 C35 C36 N3 -16.0(7) . . . . ?
O9 C35 C36 C37 105.8(8) . . . . ?
C49 N4 C47 O12 -5.7(9) . . . . ?
Cu2 N4 C47 O12 178.4(5) . . . . ?
C49 N4 C47 C46 174.2(7) . . . . ?
Cu2 N4 C47 C46 -1.7(11) . . . . ?
C45 C46 C47 N4 -179.6(7) . . . . ?
C40 C46 C47 N4 -1.8(11) . . . . ?
C45 C46 C47 O12 0.3(10) . . . . ?
C40 C46 C47 O12 178.1(6) . . . . ?
C14 C20 C19 C17 -0.2(11) . . . . ?
C21 C20 C19 C17 177.9(7) . . . . ?
C16 C17 C19 C20 0.0(11) . . . . ?
C18 C17 C19 C20 -177.8(8) . . . . ?
C47 N4 C49 C50 -112.9(9) . . . . ?
Cu2 N4 C49 C50 63.1(11) . . . . ?
C47 N4 C49 C48 13.8(9) . . . . ?
Cu2 N4 C49 C48 -170.3(6) . . . . ?
C42 C43 C45 C46 -2.1(13) . . . . ?
C44 C43 C45 C46 179.8(8) . . . . ?
C40 C46 C45 C43 0.9(11) . . . . ?
C47 C46 C45 C43 178.7(7) . . . . ?
C29 C30 C32 C33 0.4(11) . . . . ?
C31 C30 C32 C33 -176.8(7) . . . . ?
C27 C33 C32 C30 -2.1(10) . . . . ?
C34 C33 C32 C30 178.0(7) . . . . ?
C4 C3 C2 C1 2.5(14) . . . . ?
O1 C1 C2 C3 178.1(8) . . . . ?
C7 C1 C2 C3 -1.5(12) . . . . ?
C19 C17 C16 C15 1.3(12) . . . . ?
C18 C17 C16 C15 179.0(9) . . . . ?
O10 C40 C41 C42 178.8(9) . . . . ?
C46 C40 C41 C42 -1.5(14) . . . . ?
C16 C17 C18 O5 -0.4(16) . . . . ?
C19 C17 C18 O5 177.3(10) . . . . ?
C3 C4 C6 C7 -0.2(11) . . . . ?
C5 C4 C6 C7 -179.4(7) . . . . ?
C1 C7 C6 C4 1.2(11) . . . . ?
C8 C7 C6 C4 177.5(6) . . . . ?
C40 C41 C42 C43 0.4(16) . . . . ?
C45 C43 C42 C41 1.4(14) . . . . ?
C44 C43 C42 C41 179.6(10) . . . . ?
C32 C30 C31 O8 179.7(9) . . . . ?
C29 C30 C31 O8 2.6(15) . . . . ?
C6 C4 C5 O2 179.9(10) . . . . ?
C3 C4 C5 O2 0.8(16) . . . . ?
C21 O6 C22 C23 18.3(10) . . . . ?
C21 N2 C23 C22 17.2(9) . . . . ?
Cu1 N2 C23 C22 -168.1(6) . . . . ?
C21 N2 C23 C24 -104.7(8) . . . . ?
Cu1 N2 C23 C24 70.0(9) . . . . ?
O6 C22 C23 N2 -20.8(9) . . . . ?
O6 C22 C23 C24 97.6(9) . . . . ?
N1 C10 C11 C12 52.4(9) . . . . ?
C9 C10 C11 C12 -64.1(9) . . . . ?
N3 C36 C37 C38 56.8(11) . . . . ?
C35 C36 C37 C38 -59.2(11) . . . . ?
C17 C16 C15 C14 -2.3(12) . . . . ?
O4 C14 C15 C16 -179.0(7) . . . . ?
C20 C14 C15 C16 2.0(11) . . . . ?
C45 C43 C44 O11 177.1(12) . . . . ?
C42 C43 C44 O11 -1.0(18) . . . . ?
C10 C11 C12 S1 168.3(6) . . . . ?
C13 S1 C12 C11 -74.1(12) . . . . ?
N2 C23 C24 C25 -168.4(10) . . . . ?
C22 C23 C24 C25 77.7(13) . . . . ?
N4 C49 C50 C51 61.1(15) . . . . ?
C48 C49 C50 C51 -57.3(14) . . . . ?
C23 C24 C25 S2 -179.4(8) . . . . ?
C26 S2 C25 C24 -68.1(16) . . . . ?
C36 C37 C38 S3 166.6(8) . . . . ?
C39 S3 C38 C37 -69.1(14) . . . . ?
N4 C47 O12 C48 -5.7(9) . . . . ?
C46 C47 O12 C48 174.4(7) . . . . ?
C47 O12 C48 C49 13.8(9) . . . . ?
N4 C49 C48 O12 -16.3(9) . . . . ?
C50 C49 C48 O12 107.2(9) . . . . ?
C49 C50 C51 S4B -178.8(10) . . . . ?
C49 C50 C51 S4A -165.5(9) . . . . ?
C50 C51 S4B C52B -26(3) . . . . ?
